data_2242614
loop_
_publ_author_name
'Ould Saleck, Ahmed'
'Assani, Abderrazzak'
'Saadi, Mohamed'
'Mercier, Cyrille'
'Follet, Claudine'
'El Ammari, Lahcen'

_publ_section_title
;
 Na~1.85~Mg~1.85~In~1.15~(PO~4~)~3~ and Ag~1.69~Mg~1.69~In~1.31~(PO~4~)~3~
 with alluaudite-type structures
;
_journal_coeditor_code WM5457
_journal_issue 9
_journal_name_full 'Acta Crystallographica Section E'
_journal_page_first 1358
_journal_page_last 1361
_journal_paper_doi 10.1107/S2056989018011799
_journal_volume 74
_journal_year 2018
_chemical_formula_iupac
;
Ag1.69 Mg1.69 In1.31 (P O4)3
;
_chemical_formula_moiety 'Ag1.69 Mg1.69 In1.31 O12 P3'
_chemical_formula_structural 'Ag1.69 Mg1.69 In1.31 (P O4)3'
_chemical_formula_sum 'Ag1.69 In1.31 Mg1.69 O12 P3'
_chemical_formula_weight 658.40
_chemical_name_systematic
;
Silver magnesium indium(III) tris(orthophosphate)
;
_space_group_crystal_system monoclinic
_space_group_IT_number 15
_space_group_name_Hall '-C 2yc'
_space_group_name_H-M_alt 'C 1 2/c 1'
_symmetry_space_group_name_Hall '-C 2yc'
_symmetry_space_group_name_H-M 'C 1 2/c 1'
_audit_creation_method SHELXL-2016/6
_cell_angle_alpha 90
_cell_angle_beta 114.5190(10)
_cell_angle_gamma 90
_cell_formula_units_Z 4
_cell_length_a 12.0273(3)
_cell_length_b 12.8120(3)
_cell_length_c 6.5061(2)
_cell_measurement_reflns_used 1827
_cell_measurement_temperature 296(2)
_cell_measurement_theta_max 33.725
_cell_measurement_theta_min 2.448
_cell_volume 912.14(4)
_computing_cell_refinement
;
SAINT (Bruker, 2014)
;
_computing_data_collection
;
APEX2 (Bruker, 2014)
;
_computing_data_reduction
;
SAINT (Bruker, 2014)
;
_computing_molecular_graphics
;
ORTEP-3 for Windows (Farrugia, 2012) and DIAMOND (Brandenburg,
2006)
;
_computing_publication_material
;
publCIF (Westrip, 2010)
;
_computing_structure_refinement
;
SHELXL2016 (Sheldrick, 2015<i>b</i>)
;
_computing_structure_solution
;
SHELXS2016 (Sheldrick, 2015<i>a</i>)
;
_diffrn_ambient_temperature 296(2)
_diffrn_measured_fraction_theta_full 0.994
_diffrn_measured_fraction_theta_max 0.997
_diffrn_measurement_device_type 'Bruker X8 APEXII'
_diffrn_measurement_method '\f and \w scans'
_diffrn_radiation_monochromator graphite
_diffrn_radiation_source 'fine-focus sealed tube'
_diffrn_radiation_type MoK\a
_diffrn_radiation_wavelength 0.71073
_diffrn_reflns_av_R_equivalents 0.0266
_diffrn_reflns_limit_h_max 18
_diffrn_reflns_limit_h_min -18
_diffrn_reflns_limit_k_max 20
_diffrn_reflns_limit_k_min -20
_diffrn_reflns_limit_l_max 7
_diffrn_reflns_limit_l_min -10
_diffrn_reflns_number 13615
_diffrn_reflns_theta_full 25.242
_diffrn_reflns_theta_max 33.725
_diffrn_reflns_theta_min 2.448
_exptl_absorpt_coefficient_mu 7.590
_exptl_absorpt_correction_T_max 0.7477
_exptl_absorpt_correction_T_min 0.4039
_exptl_absorpt_correction_type multi-scan
_exptl_absorpt_process_details
;
(SADABS; Krause <i>et al.</i>, 2015)
;
_exptl_crystal_colour colourless
_exptl_crystal_density_diffrn 4.794
_exptl_crystal_description block
_exptl_crystal_F_000 1219
_exptl_crystal_size_max 0.30
_exptl_crystal_size_mid 0.27
_exptl_crystal_size_min 0.23
_refine_diff_density_max 2.323
_refine_diff_density_min -1.364
_refine_ls_extinction_coef 0.00143(15)
_refine_ls_extinction_expression Fc^*^=kFc[1+0.001xFc^2^\l^3^/sin(2\q)]^-1/4^
_refine_ls_extinction_method
;
SHELXL2016 (Sheldrick, 2015<i>b</i>)
;
_refine_ls_goodness_of_fit_ref 1.251
_refine_ls_hydrogen_treatment undef
_refine_ls_matrix_type full
_refine_ls_number_parameters 97
_refine_ls_number_reflns 1827
_refine_ls_number_restraints 0
_refine_ls_restrained_S_all 1.251
_refine_ls_R_factor_all 0.0221
_refine_ls_R_factor_gt 0.0219
_refine_ls_shift/su_max 0.001
_refine_ls_shift/su_mean 0.000
_refine_ls_structure_factor_coef Fsqd
_refine_ls_weighting_details 'w=1/[\s^2^(Fo^2^)+(0.0071P)^2^+8.2996P] where P=(Fo^2^+2Fc^2^)/3'
_refine_ls_weighting_scheme calc
_refine_ls_wR_factor_gt 0.0525
_refine_ls_wR_factor_ref 0.0525
_reflns_number_gt 1818
_reflns_number_total 1827
_reflns_threshold_expression 'I > 2\s(I)'
_cod_data_source_file wm5457sup1.cif
_cod_data_source_block II
_cod_database_code 2242614
_shelx_space_group_comment
;
The symmetry employed for this shelxl refinement is uniquely defined
by the following loop, which should always be used as a source of
symmetry information in preference to the above space-group names.
They are only intended as comments.
;

loop_
_space_group_symop_operation_xyz
'x, y, z'
'-x, y, -z+1/2'
'x+1/2, y+1/2, z'
'-x+1/2, y+1/2, -z+1/2'
'-x, -y, -z'
'x, -y, z-1/2'
'-x+1/2, -y+1/2, -z'
'x+1/2, -y+1/2, z-1/2'

loop_
_atom_site_type_symbol
_atom_site_label
_atom_site_fract_x
_atom_site_fract_y
_atom_site_fract_z
_atom_site_U_iso_or_equiv
_atom_site_adp_type
_atom_site_calc_flag
_atom_site_occupancy
In In1 0.71633(3) 0.84600(3) 0.12503(6) 0.0061(2) Uani d 0.314(2)
Mg Mg1 0.71633(3) 0.84600(3) 0.12503(6) 0.0061(2) Uani d 0.687(2)
Mg Mg2 0.500000 0.73554(2) 0.250000 0.00583(9) Uani d 0.314(2)
In In2 0.500000 0.73554(2) 0.250000 0.00583(9) Uani d 0.686(2)
Ag Ag1 0.500000 0.500000 0.000000 0.02109(10) Uani d 1
Ag Ag2 1.000000 0.48627(5) 0.750000 0.03258(15) Uani d 0.6988
P P1 0.76583(5) 0.61258(4) 0.37509(9) 0.00362(10) Uani d 1
P P2 0.500000 0.29241(6) 0.250000 0.00404(13) Uani d 1
O O1 0.77898(15) 0.67881(13) 0.1901(3) 0.0064(3) Uani d 1
O O2 0.84069(15) 0.66448(13) 0.6096(3) 0.0065(3) Uani d 1
O O3 0.81775(16) 0.50301(13) 0.3825(3) 0.0096(3) Uani d 1
O O4 0.62999(15) 0.60993(13) 0.3340(3) 0.0080(3) Uani d 1
O O5 0.60107(15) 0.36446(13) 0.2501(3) 0.0094(3) Uani d 1
O O6 0.45894(15) 0.22207(13) 0.0360(3) 0.0062(3) Uani d 1

loop_
_atom_site_aniso_label
_atom_site_aniso_U_11
_atom_site_aniso_U_22
_atom_site_aniso_U_33
_atom_site_aniso_U_12
_atom_site_aniso_U_13
_atom_site_aniso_U_23
In1 0.00587(16) 0.00690(16) 0.00638(17) -0.00070(10) 0.00336(11) -0.00109(10)
Mg1 0.00587(16) 0.00690(16) 0.00638(17) -0.00070(10) 0.00336(11) -0.00109(10)
Mg2 0.00560(13) 0.00642(13) 0.00604(13) 0.000 0.00297(9) 0.000
In2 0.00560(13) 0.00642(13) 0.00604(13) 0.000 0.00297(9) 0.000
Ag1 0.03303(18) 0.00978(13) 0.01314(14) 0.00397(10) 0.00229(11) 0.00201(9)
Ag2 0.0127(2) 0.0291(3) 0.0406(3) 0.000 -0.00429(19) 0.000
P1 0.0037(2) 0.0038(2) 0.0036(2) -0.00040(15) 0.00170(17) -0.00038(15)
P2 0.0035(3) 0.0051(3) 0.0031(3) 0.000 0.0010(2) 0.000
O1 0.0069(6) 0.0084(6) 0.0043(6) -0.0004(5) 0.0027(5) 0.0011(5)
O2 0.0084(6) 0.0072(6) 0.0034(6) -0.0025(5) 0.0020(5) -0.0018(5)
O3 0.0106(7) 0.0043(6) 0.0142(8) 0.0006(5) 0.0055(6) -0.0022(5)
O4 0.0052(6) 0.0078(6) 0.0120(7) 0.0002(5) 0.0045(6) 0.0009(5)
O5 0.0055(6) 0.0091(7) 0.0129(8) -0.0018(5) 0.0032(6) 0.0031(6)
O6 0.0052(6) 0.0091(6) 0.0043(6) -0.0006(5) 0.0019(5) -0.0014(5)

loop_
_atom_type_symbol
_atom_type_description
_atom_type_scat_dispersion_real
_atom_type_scat_dispersion_imag
_atom_type_scat_source
O O 0.0106 0.0060 'International Tables Vol C Tables 4.2.6.8 and 6.1.1.4'
Mg Mg 0.0486 0.0363 'International Tables Vol C Tables 4.2.6.8 and 6.1.1.4'
P P 0.1023 0.0942 'International Tables Vol C Tables 4.2.6.8 and 6.1.1.4'
Ag Ag -0.8971 1.1015 'International Tables Vol C Tables 4.2.6.8 and 6.1.1.4'
In In -0.7276 1.3100 'International Tables Vol C Tables 4.2.6.8 and 6.1.1.4'

loop_
_geom_angle_atom_site_label_1
_geom_angle_atom_site_label_2
_geom_angle_atom_site_label_3
_geom_angle_site_symmetry_1
_geom_angle_site_symmetry_3
_geom_angle
O5 In1 O3 4_655 4_655 93.91(7)
O5 In1 O1 4_655 7_665 86.84(7)
O3 In1 O1 4_655 7_665 102.20(7)
O5 In1 O2 4_655 7_666 110.35(7)
O3 In1 O2 4_655 7_666 87.27(7)
O1 In1 O2 7_665 7_666 159.96(6)
O5 In1 O6 4_655 5_665 160.79(7)
O3 In1 O6 4_655 5_665 104.16(7)
O1 In1 O6 7_665 5_665 83.05(6)
O2 In1 O6 7_666 5_665 77.49(6)
O5 In1 O1 4_655 . 79.17(7)
O3 In1 O1 4_655 . 170.47(7)
O1 In1 O1 7_665 . 84.09(6)
O2 In1 O1 7_666 . 89.01(6)
O6 In1 O1 5_665 . 83.56(6)
O4 Mg2 O4 . 2_655 83.10(9)
O4 Mg2 O2 . 7_666 85.00(6)
O4 Mg2 O2 2_655 7_666 166.46(6)
O4 Mg2 O2 . 8_465 166.46(6)
O4 Mg2 O2 2_655 8_465 84.99(6)
O2 Mg2 O2 7_666 8_465 107.51(9)
O4 Mg2 O6 . 6_566 111.55(6)
O4 Mg2 O6 2_655 6_566 90.29(6)
O2 Mg2 O6 7_666 6_566 88.11(6)
O2 Mg2 O6 8_465 6_566 74.86(6)
O4 Mg2 O6 . 5_665 90.29(6)
O4 Mg2 O6 2_655 5_665 111.55(6)
O2 Mg2 O6 7_666 5_665 74.86(6)
O2 Mg2 O6 8_465 5_665 88.11(6)
O6 Mg2 O6 6_566 5_665 151.18(9)
O4 Mg2 O5 . 5_665 83.64(6)
O5 Ag1 O5 . 5_665 180.0
O5 Ag1 O4 . 5_665 98.18(6)
O5 Ag1 O4 5_665 5_665 81.82(6)
O5 Ag1 O4 . . 81.82(6)
O5 Ag1 O4 5_665 . 98.17(6)
O4 Ag1 O4 5_665 . 180.0
O5 Ag1 O4 . 6_565 70.42(6)
O5 Ag1 O4 5_665 6_565 109.58(6)
O4 Ag1 O4 5_665 6_565 67.05(7)
O4 Ag1 O4 . 6_565 112.95(7)
O5 Ag1 O4 . 2_655 109.58(6)
O5 Ag1 O4 5_665 2_655 70.42(6)
O4 Ag1 O4 5_665 2_655 112.95(7)
O4 Ag1 O4 . 2_655 67.05(7)
O4 Ag1 O4 6_565 2_655 180.00(5)
O5 Ag1 O5 . 6_565 127.03(7)
O5 Ag1 O5 5_665 6_565 52.97(7)
O4 Ag1 O5 5_665 6_565 95.94(5)
O4 Ag1 O5 . 6_565 84.06(5)
O4 Ag1 O5 6_565 6_565 68.99(5)
O4 Ag1 O5 2_655 6_565 111.01(5)
O5 Ag1 O5 . 2_655 52.97(7)
O5 Ag1 O5 5_665 2_655 127.03(7)
O4 Ag1 O5 5_665 2_655 84.06(5)
O4 Ag1 O5 . 2_655 95.94(5)
O4 Ag1 O5 6_565 2_655 111.01(5)
O4 Ag1 O5 2_655 2_655 68.99(5)
O5 Ag1 O5 6_565 2_655 180.0
O3 Ag2 O3 . 2_756 170.14(8)
O3 Ag2 O3 . 5_766 101.46(5)
O3 Ag2 O3 2_756 5_766 78.02(5)
O3 Ag2 O3 . 6_566 78.02(5)
O3 Ag2 O3 2_756 6_566 101.46(5)
O3 Ag2 O3 5_766 6_566 174.11(7)
O3 Ag2 O2 . 2_756 116.17(5)
O3 Ag2 O2 2_756 2_756 54.71(5)
O3 Ag2 O2 5_766 2_756 62.21(5)
O3 Ag2 O2 6_566 2_756 112.62(5)
O3 Ag2 O2 . . 54.71(5)
O3 Ag2 O2 2_756 . 116.17(5)
O3 Ag2 O2 5_766 . 112.62(5)
O3 Ag2 O2 6_566 . 62.21(5)
O2 Ag2 O2 2_756 . 74.85(7)
O3 Ag2 O6 . 8_556 73.59(5)
O3 Ag2 O6 2_756 8_556 115.97(5)
O3 Ag2 O6 5_766 8_556 83.88(5)
O3 Ag2 O6 6_566 8_556 101.50(5)
O2 Ag2 O6 2_756 8_556 145.67(5)
O2 Ag2 O6 . 8_556 127.48(4)
O3 Ag2 O6 . 7_656 115.97(5)
O3 Ag2 O6 2_756 7_656 73.59(5)
O3 Ag2 O6 5_766 7_656 101.50(5)
O3 Ag2 O6 6_566 7_656 83.88(5)
O2 Ag2 O6 2_756 7_656 127.48(4)
O2 Ag2 O6 . 7_656 145.67(5)
O6 Ag2 O6 8_556 7_656 50.87(6)
O3 P1 O1 . . 111.04(10)
O3 P1 O4 . . 112.00(10)
O1 P1 O4 . . 108.85(9)
O3 P1 O2 . . 107.32(10)
O1 P1 O2 . . 109.01(9)
O4 P1 O2 . . 108.55(10)
O5 P2 O5 2_655 . 105.56(14)
O5 P2 O6 2_655 . 113.12(9)
O5 P2 O6 . . 107.91(9)
O5 P2 O6 2_655 2_655 107.91(9)
O5 P2 O6 . 2_655 113.12(9)
O6 P2 O6 . 2_655 109.26(13)

loop_
_geom_bond_atom_site_label_1
_geom_bond_atom_site_label_2
_geom_bond_site_symmetry_2
_geom_bond_distance
In1 O5 4_655 2.0146(17)
In1 O3 4_655 2.0495(17)
In1 O1 7_665 2.0985(16)
In1 O2 7_666 2.1098(17)
In1 O6 5_665 2.1140(16)
In1 O1 . 2.2518(17)
Mg2 O4 . 2.1502(17)
Mg2 O4 2_655 2.1503(17)
Mg2 O2 7_666 2.1665(16)
Mg2 O2 8_465 2.1665(16)
Mg2 O6 6_566 2.1827(16)
Mg2 O6 5_665 2.1827(16)
Ag1 O5 . 2.3450(17)
Ag1 O5 5_665 2.3451(17)
Ag1 O4 5_665 2.5162(17)
Ag1 O4 . 2.5162(17)
Ag1 O4 6_565 2.6449(17)
Ag1 O4 2_655 2.6449(17)
Ag1 O5 6_565 2.9625(19)
Ag1 O5 2_655 2.9625(19)
Ag2 O3 . 2.4934(19)
Ag2 O3 2_756 2.4934(19)
Ag2 O3 5_766 2.6713(18)
Ag2 O3 6_566 2.6713(18)
Ag2 O2 2_756 2.8751(18)
Ag2 O2 . 2.8751(18)
Ag2 O6 8_556 2.9558(18)
Ag2 O6 7_656 2.9558(18)
P1 O3 . 1.5290(17)
P1 O1 . 1.5335(17)
P1 O4 . 1.5425(17)
P1 O2 . 1.5624(17)
P2 O5 2_655 1.5261(17)
P2 O5 . 1.5261(17)
P2 O6 . 1.5569(17)
P2 O6 2_655 1.5569(17)

_cod_database_fobs_code 2242614
